data_4338032
loop_
_publ_author_name
'Vasylevs'kyy, Sergiy I.'
'Senchyk, Ganna A.'
'Lysenko, Andrey B.'
'Rusanov, Eduard B.'
'Chernega, Alexander N.'
'Jezierska, Julia'
'Krautscheid, Harald'
'Domasevitch, Konstantin V.'
'Ozarowski, Andrew'

_publ_section_title
;
 1,2,4-Triazolyl-Carboxylate-Based MOFs Incorporating Triangular
 Cu(II)-Hydroxo Clusters: Topological Metamorphosis and Magnetism.
;
_journal_issue 7
_journal_name_full 'Inorganic chemistry'
_journal_page_first 3642
_journal_paper_doi 10.1021/ic403148f
_journal_volume 53
_journal_year 2014
_chemical_formula_sum 'C12 H51 Cu3 N9 O30 S'
_chemical_formula_weight 1024.30
_chemical_name_common '[Cu3(OH)(trgly)3(H2O)3](SO4)&#x0095;16H2O'
_space_group_IT_number 217
_space_group_name_Hall 'I -4 2 3'
_symmetry_cell_setting cubic
_symmetry_Int_Tables_number 217
_symmetry_space_group_name_Hall 'I -4 2 3'
_symmetry_space_group_name_H-M 'I -4 3 m'
_atom_sites_solution_hydrogens geom
_atom_sites_solution_primary direct
_atom_sites_solution_secondary difmap
_audit_creation_method SHELXL-97
_cell_angle_alpha 90.00
_cell_angle_beta 90.00
_cell_angle_gamma 90.00
_cell_formula_units_Z 8
_cell_length_a 21.1373(3)
_cell_length_b 21.1373(3)
_cell_length_c 21.1373(3)
_cell_measurement_reflns_used 6579
_cell_measurement_temperature 296(2)
_cell_measurement_theta_max 26.65
_cell_measurement_theta_min 2.36
_cell_volume 9443.8(2)
_computing_cell_refinement 'SMART-NT (Bruker, 1999)'
_computing_data_collection 'SMART-NT (Bruker, 1998)'
_computing_data_reduction 'SMART-NT (Bruker, 1998)'
_computing_molecular_graphics 'Diamond 2.1e (Brandenburg, 1999)'
_computing_publication_material 'WinGX 1.70.01 (Farrugia, 1999)'
_computing_structure_refinement 'SHELXL-97 (Sheldrick, 2008)'
_computing_structure_solution 'SHELXL-97 (Sheldrick, 2008)'
_diffrn_ambient_temperature 296(2)
_diffrn_measured_fraction_theta_full 0.984
_diffrn_measured_fraction_theta_max 0.984
_diffrn_measurement_device_type 'Bruker APEXII area-detector diffractometer'
_diffrn_measurement_method 'phi and omega scans'
_diffrn_radiation_monochromator graphite
_diffrn_radiation_source 'fine-focus sealed tube'
_diffrn_radiation_type MoK\a
_diffrn_radiation_wavelength 0.71073
_diffrn_reflns_av_R_equivalents 0.0462
_diffrn_reflns_av_sigmaI/netI 0.0285
_diffrn_reflns_limit_h_max 27
_diffrn_reflns_limit_h_min -22
_diffrn_reflns_limit_k_max 26
_diffrn_reflns_limit_k_min -25
_diffrn_reflns_limit_l_max 18
_diffrn_reflns_limit_l_min -27
_diffrn_reflns_number 23971
_diffrn_reflns_theta_full 27.02
_diffrn_reflns_theta_max 27.02
_diffrn_reflns_theta_min 5.28
_diffrn_standards_decay_% 0
_exptl_absorpt_coefficient_mu 1.473
_exptl_absorpt_correction_T_max 0.6918
_exptl_absorpt_correction_T_min 0.6190
_exptl_absorpt_correction_type empirical
_exptl_absorpt_process_details 'SADABS (Sheldrick, 1996)'
_exptl_crystal_colour blue
_exptl_crystal_density_diffrn 1.441
_exptl_crystal_density_method 'not measured'
_exptl_crystal_description block
_exptl_crystal_F_000 4232
_exptl_crystal_size_max 0.36
_exptl_crystal_size_mid 0.32
_exptl_crystal_size_min 0.27
_refine_diff_density_max 1.063
_refine_diff_density_min -0.592
_refine_diff_density_rms 0.118
_refine_ls_abs_structure_details 'Flack H D (1983), Acta Cryst. A39, 876-881'
_refine_ls_abs_structure_Flack 0.05(4)
_refine_ls_extinction_method none
_refine_ls_goodness_of_fit_ref 1.126
_refine_ls_hydrogen_treatment mixed
_refine_ls_matrix_type full
_refine_ls_number_parameters 97
_refine_ls_number_reflns 1912
_refine_ls_number_restraints 0
_refine_ls_restrained_S_all 1.126
_refine_ls_R_factor_all 0.0607
_refine_ls_R_factor_gt 0.0560
_refine_ls_shift/su_max 0.000
_refine_ls_shift/su_mean 0.000
_refine_ls_structure_factor_coef Fsqd
_refine_ls_weighting_details 'calc w=1/[\s^2^(Fo^2^)+(0.1168P)^2^+19.1076P] where P=(Fo^2^+2Fc^2^)/3'
_refine_ls_weighting_scheme calc
_refine_ls_wR_factor_gt 0.1746
_refine_ls_wR_factor_ref 0.1787
_reflns_number_gt 1706
_reflns_number_total 1912
_reflns_threshold_expression >2sigma(I)
_cod_data_source_file ic403148f_si_002.cif
_cod_data_source_block (3)
_cod_depositor_comments
;Adding full bibliography for 4338030--4338032.cif.

The following automatic conversions were performed:

data name '_iucr_refine_instruction_details' was replaced with
'_iucr_refine_instructions_details' as specified in the replacement
file 'data/replacement-values/replacement_tags.lst'.

Automatic conversion script
Id: cif_correct_tags 9268 2022-04-12 08:56:07Z antanas 
;
_cod_database_code 4338032

loop_
_symmetry_equiv_pos_as_xyz
'x, y, z'
'-x, -y, z'
'-x, y, -z'
'x, -y, -z'
'z, x, y'
'z, -x, -y'
'-z, -x, y'
'-z, x, -y'
'y, z, x'
'-y, z, -x'
'y, -z, -x'
'-y, -z, x'
'y, x, z'
'-y, -x, z'
'y, -x, -z'
'-y, x, -z'
'x, z, y'
'-x, z, -y'
'-x, -z, y'
'x, -z, -y'
'z, y, x'
'z, -y, -x'
'-z, y, -x'
'-z, -y, x'
'x+1/2, y+1/2, z+1/2'
'-x+1/2, -y+1/2, z+1/2'
'-x+1/2, y+1/2, -z+1/2'
'x+1/2, -y+1/2, -z+1/2'
'z+1/2, x+1/2, y+1/2'
'z+1/2, -x+1/2, -y+1/2'
'-z+1/2, -x+1/2, y+1/2'
'-z+1/2, x+1/2, -y+1/2'
'y+1/2, z+1/2, x+1/2'
'-y+1/2, z+1/2, -x+1/2'
'y+1/2, -z+1/2, -x+1/2'
'-y+1/2, -z+1/2, x+1/2'
'y+1/2, x+1/2, z+1/2'
'-y+1/2, -x+1/2, z+1/2'
'y+1/2, -x+1/2, -z+1/2'
'-y+1/2, x+1/2, -z+1/2'
'x+1/2, z+1/2, y+1/2'
'-x+1/2, z+1/2, -y+1/2'
'-x+1/2, -z+1/2, y+1/2'
'x+1/2, -z+1/2, -y+1/2'
'z+1/2, y+1/2, x+1/2'
'z+1/2, -y+1/2, -x+1/2'
'-z+1/2, y+1/2, -x+1/2'
'-z+1/2, -y+1/2, x+1/2'

loop_
_atom_site_label
_atom_site_type_symbol
_atom_site_fract_x
_atom_site_fract_y
_atom_site_fract_z
_atom_site_U_iso_or_equiv
_atom_site_adp_type
_atom_site_occupancy
_atom_site_symmetry_multiplicity
_atom_site_calc_flag
_atom_site_refinement_flags
Cu1 Cu 0.19330(3) 0.30688(4) 0.19330(3) 0.0287(3) Uani 1 2 d S
N1 N 0.13138(19) 0.3089(2) 0.26276(18) 0.0312(9) Uani 1 1 d .
N2 N 0.0530(2) 0.32554(18) 0.32554(18) 0.0251(12) Uani 1 2 d S
O1 O 0.2432(3) 0.2432(3) 0.2432(3) 0.037(2) Uani 1 6 d S
O2 O -0.0596(3) 0.28035(18) 0.28035(18) 0.0466(14) Uani 1 2 d S
O3 O -0.1158(2) 0.34333(16) 0.34333(16) 0.0263(10) Uani 1 2 d S
C1 C 0.0822(2) 0.3454(2) 0.2735(2) 0.0316(11) Uani 1 1 d .
H1 H 0.0698 0.3795 0.2486 0.038 Uiso 1 1 calc R
C2 C -0.0068(3) 0.3515(2) 0.3515(2) 0.0242(13) Uani 1 2 d S
H2 H -0.0079 0.3963 0.3438 0.029 Uiso 0.50 1 d P
C3 C -0.0644(3) 0.3217(3) 0.3217(3) 0.0284(14) Uani 1 2 d S
H1A H 0.2670 0.2670 0.2670 0.043 Uiso 1 6 d S
O4 O 0.00870(19) 0.55704(17) 0.2107(2) 0.0173(9) Uani 0.67 1 d P
S1 S 0.0000 0.5000 0.2500 0.0057(5) Uani 0.67 4 d SP
O1W O 0.1352(3) 0.2398(3) 0.1352(3) 0.065(2) Uani 1 2 d S
H1WA H 0.1424 0.2475 0.0963 0.098 Uiso 0.50 1 d P
O2W O 0.0043(6) 0.2671(7) 0.1430(8) 0.228(7) Uani 1 1 d .
H2WA H -0.0188 0.2405 0.1238 0.342 Uiso 1 1 d .
H2WB H -0.0092 0.2647 0.1839 0.342 Uiso 1 1 d .
O3W O 0.3127(7) 0.3127(7) 0.3127(7) 0.213(17) Uani 1 6 d S
O4W O 0.0001(4) 0.6039(5) 0.0932(4) 0.056(3) Uani 0.50 1 d P
O5W O 0.0000 0.0000 0.0000 0.19(3) Uani 1 24 d S

loop_
_atom_site_aniso_label
_atom_site_aniso_U_11
_atom_site_aniso_U_22
_atom_site_aniso_U_33
_atom_site_aniso_U_23
_atom_site_aniso_U_13
_atom_site_aniso_U_12
Cu1 0.0306(4) 0.0250(4) 0.0306(4) 0.0114(2) 0.0141(3) 0.0114(2)
N1 0.032(2) 0.030(2) 0.031(2) 0.0104(18) 0.0117(16) 0.0132(19)
N2 0.019(2) 0.0280(18) 0.0280(18) 0.004(2) 0.0067(15) 0.0067(15)
O1 0.037(2) 0.037(2) 0.037(2) 0.011(3) 0.011(3) 0.011(3)
O2 0.049(3) 0.045(2) 0.045(2) -0.025(3) 0.0008(16) 0.0008(16)
O3 0.013(2) 0.0328(15) 0.0328(15) 0.009(2) -0.0042(13) -0.0042(13)
C1 0.030(2) 0.031(2) 0.034(3) 0.017(2) 0.017(2) 0.009(2)
C2 0.020(3) 0.0261(19) 0.0261(19) -0.002(2) 0.0061(18) 0.0061(18)
C3 0.027(3) 0.029(2) 0.029(2) 0.011(3) -0.001(2) -0.001(2)
O4 0.0151(19) 0.0076(17) 0.029(2) 0.0145(16) 0.0099(17) 0.0051(15)
S1 0.0032(7) 0.0032(7) 0.0109(11) 0.000 0.000 0.000
O1W 0.077(3) 0.041(4) 0.077(3) -0.001(2) -0.010(4) -0.001(2)
O2W 0.091(7) 0.244(12) 0.351(19) 0.066(15) -0.029(10) 0.019(9)
O3W 0.213(17) 0.213(17) 0.213(17) -0.072(13) -0.072(13) -0.072(13)
O4W 0.033(4) 0.113(8) 0.022(4) 0.022(4) 0.000(3) 0.004(5)
O5W 0.19(3) 0.19(3) 0.19(3) 0.000 0.000 0.000

loop_
_atom_type_symbol
_atom_type_description
_atom_type_scat_dispersion_real
_atom_type_scat_dispersion_imag
_atom_type_scat_source
C C 0.0033 0.0016 'International Tables Vol C Tables 4.2.6.8 and 6.1.1.4'
H H 0.0000 0.0000 'International Tables Vol C Tables 4.2.6.8 and 6.1.1.4'
N N 0.0061 0.0033 'International Tables Vol C Tables 4.2.6.8 and 6.1.1.4'
O O 0.0106 0.0060 'International Tables Vol C Tables 4.2.6.8 and 6.1.1.4'
S S 0.1246 0.1234 'International Tables Vol C Tables 4.2.6.8 and 6.1.1.4'
Cu Cu 0.3201 1.2651 'International Tables Vol C Tables 4.2.6.8 and 6.1.1.4'

loop_
_geom_angle_atom_site_label_1
_geom_angle_atom_site_label_2
_geom_angle_atom_site_label_3
_geom_angle
_geom_angle_site_symmetry_1
_geom_angle_site_symmetry_3
O3 Cu1 N1 90.80(13) 32 21
O3 Cu1 N1 90.80(13) 32 .
N1 Cu1 N1 173.0(3) 21 .
O3 Cu1 O1 165.9(4) 32 .
N1 Cu1 O1 88.39(13) 21 .
N1 Cu1 O1 88.39(13) . .
O3 Cu1 O1W 95.4(3) 32 .
N1 Cu1 O1W 93.31(14) 21 .
N1 Cu1 O1W 93.31(14) . .
O1 Cu1 O1W 98.7(4) . .
C1 N1 N1 107.1(3) . 17
C1 N1 Cu1 131.9(3) . .
N1 N1 Cu1 120.83(13) 17 .
C1 N2 C1 107.9(5) 17 .
C1 N2 C2 125.8(3) 17 .
C1 N2 C2 125.8(3) . .
Cu1 O1 Cu1 115.3(2) 9 .
Cu1 O1 Cu1 115.3(2) 9 5
Cu1 O1 Cu1 115.3(2) . 5
Cu1 O1 H1A 102.7 9 .
Cu1 O1 H1A 102.7 . .
Cu1 O1 H1A 102.7 5 .
C3 O3 Cu1 115.4(5) . 35_455
N1 C1 N2 108.9(4) . .
N1 C1 H1 125.6 . .
N2 C1 H1 125.6 . .
N2 C2 C3 112.2(5) . .
N2 C2 H2 108.8 . .
C3 C2 H2 108.7 . .
O2 C3 O3 125.5(7) . .
O2 C3 C2 121.5(6) . .
O3 C3 C2 113.0(6) . .
O4 S1 O4 108.47(16) 39_455 2_565
O4 S1 O4 111.5(3) 39_455 40
O4 S1 O4 108.47(17) 2_565 40
O4 S1 O4 108.47(17) 39_455 .
O4 S1 O4 111.5(3) 2_565 .
O4 S1 O4 108.47(16) 40 .
Cu1 O1W H1WA 108.2 . .
H2WA O2W H2WB 103.5 . .

loop_
_geom_bond_atom_site_label_1
_geom_bond_atom_site_label_2
_geom_bond_distance
_geom_bond_site_symmetry_2
Cu1 O3 1.967(4) 32
Cu1 N1 1.967(4) 21
Cu1 N1 1.967(4) .
Cu1 O1 2.009(3) .
Cu1 O1W 2.241(7) .
N1 C1 1.315(6) .
N1 N1 1.378(8) 17
N2 C1 1.329(5) 17
N2 C1 1.329(5) .
N2 C2 1.483(8) .
O1 Cu1 2.009(3) 9
O1 Cu1 2.009(3) 5
O1 H1A 0.8705 .
O2 C3 1.239(9) .
O3 C3 1.265(8) .
O3 Cu1 1.967(4) 35_455
C1 H1 0.9300 .
C2 C3 1.509(10) .
C2 H2 0.9603 .
O4 S1 1.475(3) .
S1 O4 1.475(3) 39_455
S1 O4 1.475(3) 2_565
S1 O4 1.475(3) 40
O1W H1WA 0.8524 .
O2W H2WA 0.8495 .
O2W H2WB 0.9112 .

loop_
_geom_torsion_atom_site_label_1
_geom_torsion_atom_site_label_2
_geom_torsion_atom_site_label_3
_geom_torsion_atom_site_label_4
_geom_torsion
_geom_torsion_site_symmetry_1
_geom_torsion_site_symmetry_4
O3 Cu1 N1 C1 6.0(5) 32 .
N1 Cu1 N1 C1 109(2) 21 .
O1 Cu1 N1 C1 171.8(6) . .
O1W Cu1 N1 C1 -89.5(5) . .
O3 Cu1 N1 N1 179.46(16) 32 17
N1 Cu1 N1 N1 -77(2) 21 17
O1 Cu1 N1 N1 -14.7(3) . 17
O1W Cu1 N1 N1 84.0(2) . 17
O3 Cu1 O1 Cu1 -110.9(5) 32 9
N1 Cu1 O1 Cu1 -24.0(5) 21 9
N1 Cu1 O1 Cu1 162.3(5) . 9
O1W Cu1 O1 Cu1 69.1(5) . 9
O3 Cu1 O1 Cu1 110.9(5) 32 5
N1 Cu1 O1 Cu1 -162.3(5) 21 5
N1 Cu1 O1 Cu1 24.0(5) . 5
O1W Cu1 O1 Cu1 -69.1(5) . 5
N1 N1 C1 N2 2.4(5) 17 .
Cu1 N1 C1 N2 176.6(4) . .
C1 N2 C1 N1 -3.9(8) 17 .
C2 N2 C1 N1 -175.9(6) . .
C1 N2 C2 C3 -85.3(6) 17 .
C1 N2 C2 C3 85.3(6) . .
Cu1 O3 C3 O2 0.0 35_455 .
Cu1 O3 C3 C2 180.0 35_455 .
N2 C2 C3 O2 0.0 . .
N2 C2 C3 O3 180.0 . .
